data_8100495
loop_
_publ_author_name
'Ewald, Bastian'
'Prots, Yurii'
'Kniep, R\"udiger'

_publ_section_title
;
Crystal structure of discandium tris-monohydrogenphosphate(III), 
Sc~2~(HPO~3~)~3~
;
_journal_issue 4
_journal_name_full 'Zeitschrift f\"ur Kristallographie - New Crystal Structures'
_journal_page_first 377
_journal_page_last 378
_journal_volume 218
_journal_year 2003
_chemical_formula_moiety 'Sc2 (HPO3)3'
_chemical_formula_sum 'H3 O9 P3 Sc2'
_chemical_formula_weight 329.85
_space_group_IT_number 176
_symmetry_cell_setting hexagonal
_symmetry_space_group_name_Hall '-P 6c'
_symmetry_space_group_name_H-M 'P 63/m'
_cell_angle_alpha 90.00
_cell_angle_beta 90.00
_cell_angle_gamma 120.00
_cell_formula_units_Z 2
_cell_length_a 8.3055(7)
_cell_length_b 8.3055(7)
_cell_length_c 7.6969(10)
_cell_measurement_temperature 293(2)
_cell_volume 459.81(8)
_diffrn_ambient_temperature 293(2)
_exptl_crystal_density_diffrn 2.382
_cod_depositor_comments
;
The following automatic conversions were performed:
'_symmetry_cell_setting' value 'Hexagonal' changed to 'hexagonal'
according to '/home/saulius/struct/CIF-dictionaries/cif_core.dic'
dictionary named 'cif_core.dic' version 2.4.1 from 2010-06-29.

Automatic conversion script
Id: cif_fix_enum 1527 2010-12-29 10:47:43Z saulius 
;
_cod_original_sg_symbol_H-M 'P ???'
_cod_database_code 8100495

loop_
_symmetry_equiv_pos_as_xyz
'x, y, z'
'-y, x-y, z'
'-x+y, -x, z'
'-x, -y, z+1/2'
'y, -x+y, z+1/2'
'x-y, x, z+1/2'
'-x, -y, -z'
'y, -x+y, -z'
'x-y, x, -z'
'x, y, -z-1/2'
'-y, x-y, -z-1/2'
'-x+y, -x, -z-1/2'

loop_
_atom_site_label
_atom_site_type_symbol
_atom_site_fract_x
_atom_site_fract_y
_atom_site_fract_z
_atom_site_U_iso_or_equiv
_atom_site_adp_type
_atom_site_occupancy
_atom_site_symmetry_multiplicity
_atom_site_calc_flag
_atom_site_refinement_flags
_atom_site_disorder_assembly
_atom_site_disorder_group
Sc1 Sc 0.3333 0.6667 0.04587(7) 0.01468(13) Uani 1 3 d S . .
P P 0.35183(8) 0.04198(8) 0.2500 0.01389(14) Uani 1 2 d S . .
H H 0.011(4) 0.178(4) 0.2500 0.021 Uiso 1 2 d S . .
O1 O 0.43667(19) 0.15032(18) 0.08576(16) 0.0238(3) Uani 1 1 d . . .
O2 O 0.1407(2) 0.4969(2) 0.2500 0.0182(3) Uani 1 2 d S . .

loop_
_atom_site_aniso_label
_atom_site_aniso_U_11
_atom_site_aniso_U_22
_atom_site_aniso_U_33
_atom_site_aniso_U_23
_atom_site_aniso_U_13
_atom_site_aniso_U_12
Sc1 0.01798(16) 0.01798(16) 0.0081(2) 0.000 0.000 0.00899(8)
P 0.0136(2) 0.0160(3) 0.0117(3) 0.000 0.000 0.0071(2)
O1 0.0260(6) 0.0239(6) 0.0197(6) 0.0079(5) 0.0053(5) 0.0112(5)
O2 0.0164(7) 0.0211(8) 0.0112(7) 0.000 0.000 0.0051(6)

loop_
_geom_bond_atom_site_label_1
_geom_bond_atom_site_label_2
_geom_bond_distance
_geom_bond_site_symmetry_2
_geom_bond_publ_flag
Sc1 O1 2.0204(13) 8_565 ?
Sc1 O1 2.0204(13) 7_665 ?
Sc1 O1 2.0204(13) 9 ?
Sc1 O2 2.1818(12) 3_565 ?
Sc1 O2 2.1818(12) . ?
Sc1 O2 2.1818(12) 2_665 ?
Sc1 Sc1 3.1424(11) 10_556 ?
P O1 1.5067(12) 10_556 ?
P O1 1.5067(12) . ?
P O2 1.5358(17) 3 ?
O1 Sc1 2.0204(13) 7_665 ?
O2 P 1.5358(17) 2 ?
O2 Sc1 2.1818(12) 10_556 ?
